data_4033653
loop_
_publ_author_name
'Van Raden, Jeff M.'
'Leonhardt, Erik J.'
'Zakharov, Lev N.'
'P\'erez-Guardiola, A'
'P\'erez-Jim\'enez, A J'
'Marshall, Checkers R.'
'Brozek, Carl K.'
'Sancho-Garc\'ia, J C'
'Jasti, Ramesh'

_publ_section_title
;
 Precision Nanotube Mimics via Self-Assembly of Programmed Carbon
 Nanohoops.
;
_journal_name_full 'The Journal of organic chemistry'
_journal_paper_doi 10.1021/acs.joc.9b02340
_journal_year 2019
_chemical_formula_sum 'C150 H88 F8 O4'
_chemical_formula_weight 2106.20
_space_group_crystal_system monoclinic
_space_group_IT_number 15
_space_group_name_Hall '-C 2yc'
_space_group_name_H-M_alt 'C 1 2/c 1'
_symmetry_space_group_name_Hall '-C 2yc'
_symmetry_space_group_name_H-M 'C 1 2/c 1'
_atom_sites_solution_hydrogens geom
_audit_creation_method SHELXL-2014/7
_cell_angle_alpha 90
_cell_angle_beta 108.436(2)
_cell_angle_gamma 90
_cell_formula_units_Z 4
_cell_length_a 25.1372(10)
_cell_length_b 20.9252(9)
_cell_length_c 19.7816(8)
_cell_measurement_reflns_used 6204
_cell_measurement_temperature 173(2)
_cell_measurement_theta_max 65.78
_cell_measurement_theta_min 2.81
_cell_volume 9871.1(7)
_computing_cell_refinement 'Bruker SAINT'
_computing_data_collection 'Bruker APEX2'
_computing_data_reduction 'Bruker SAINT'
_computing_molecular_graphics 'Bruker SHELXTL'
_computing_publication_material 'Bruker SHELXTL'
_computing_structure_refinement 'SHELXL-2014/7 (Sheldrick, 2014)'
_computing_structure_solution 'SHELXS-97 (Sheldrick 2008)'
_diffrn_ambient_temperature 173(2)
_diffrn_measured_fraction_theta_full 0.997
_diffrn_measured_fraction_theta_max 0.997
_diffrn_measurement_device_type 'Bruker Apex II CCD'
_diffrn_measurement_method '\f and \w scans'
_diffrn_radiation_type CuK\a
_diffrn_radiation_wavelength 1.54178
_diffrn_reflns_av_R_equivalents 0.0514
_diffrn_reflns_av_unetI/netI 0.0585
_diffrn_reflns_Laue_measured_fraction_full 0.997
_diffrn_reflns_Laue_measured_fraction_max 0.997
_diffrn_reflns_limit_h_max 29
_diffrn_reflns_limit_h_min -23
_diffrn_reflns_limit_k_max 24
_diffrn_reflns_limit_k_min -24
_diffrn_reflns_limit_l_max 23
_diffrn_reflns_limit_l_min -23
_diffrn_reflns_number 39936
_diffrn_reflns_point_group_measured_fraction_full 0.997
_diffrn_reflns_point_group_measured_fraction_max 0.997
_diffrn_reflns_theta_full 66.655
_diffrn_reflns_theta_max 66.655
_diffrn_reflns_theta_min 2.809
_diffrn_source 'Incoatec I\mS'
_exptl_absorpt_coefficient_mu 0.759
_exptl_absorpt_correction_T_max 0.7528
_exptl_absorpt_correction_T_min 0.6822
_exptl_absorpt_correction_type multi-scan
_exptl_absorpt_process_details SADABS
_exptl_crystal_colour red
_exptl_crystal_density_diffrn 1.417
_exptl_crystal_description cut-strip
_exptl_crystal_F_000 4368
_exptl_crystal_size_max 0.120
_exptl_crystal_size_mid 0.060
_exptl_crystal_size_min 0.020
_platon_squeeze_details
;
In the crystal structure there are one toluene molecule, C7H8,
disordered in a general position and four O2Et2 solvent 
molecules, O1C4H10, disordred over an inversion center. 
These molecules were treated by QUEEZE. 
;
_refine_diff_density_max 1.296
_refine_diff_density_min -0.410
_refine_diff_density_rms 0.078
_refine_ls_extinction_method none
_refine_ls_goodness_of_fit_ref 1.051
_refine_ls_hydrogen_treatment constr
_refine_ls_matrix_type full
_refine_ls_number_parameters 577
_refine_ls_number_reflns 8726
_refine_ls_number_restraints 564
_refine_ls_restrained_S_all 1.075
_refine_ls_R_factor_all 0.1173
_refine_ls_R_factor_gt 0.0994
_refine_ls_shift/su_max 0.000
_refine_ls_shift/su_mean 0.000
_refine_ls_structure_factor_coef Fsqd
_refine_ls_weighting_details 'w=1/[\s^2^(Fo^2^)+(0.1764P)^2^+23.0531P] where P=(Fo^2^+2Fc^2^)/3'
_refine_ls_weighting_scheme calc
_refine_ls_wR_factor_gt 0.2924
_refine_ls_wR_factor_ref 0.3079
_reflns_Friedel_coverage 0.000
_reflns_number_gt 6396
_reflns_number_total 8726
_reflns_threshold_expression 'I > 2\s(I)'
_cod_data_source_file jo9b02340_si_005.cif
_cod_data_source_block cu_jastif85_0m_a_sqd
_cod_database_code 4033653
_shelx_shelxl_version_number 2014/7
_shelx_space_group_comment
;
The symmetry employed for this shelxl refinement is uniquely defined
by the following loop, which should always be used as a source of
symmetry information in preference to the above space-group names.
They are only intended as comments.
;
_shelx_estimated_absorpt_t_min 0.914
_shelx_estimated_absorpt_t_max 0.985
_platon_squeeze_void_probe_radius 1.20

loop_
_space_group_symop_operation_xyz
'x, y, z'
'-x, y, -z+1/2'
'x+1/2, y+1/2, z'
'-x+1/2, y+1/2, -z+1/2'
'-x, -y, -z'
'x, -y, z-1/2'
'-x+1/2, -y+1/2, -z'
'x+1/2, -y+1/2, z-1/2'

loop_
_atom_site_label
_atom_site_type_symbol
_atom_site_fract_x
_atom_site_fract_y
_atom_site_fract_z
_atom_site_U_iso_or_equiv
_atom_site_adp_type
_atom_site_occupancy
_atom_site_site_symmetry_order
_atom_site_calc_flag
_atom_site_refinement_flags_posn
_atom_site_refinement_flags_adp
F1 F 0.33107(9) 0.27997(11) 0.55420(11) 0.0473(6) Uani 1 1 d . U
F2 F 0.26550(9) 0.37725(11) 0.52978(11) 0.0483(6) Uani 1 1 d . U
F3 F 0.20506(10) 0.32950(12) 0.28285(12) 0.0552(6) Uani 1 1 d . U
F4 F 0.27054(10) 0.22966(11) 0.30862(12) 0.0547(6) Uani 1 1 d . U
C1 C 0.30737(15) 0.25124(19) 0.4328(2) 0.0424(9) Uani 1 1 d . U
C2 C 0.29944(15) 0.28960(18) 0.48585(19) 0.0375(8) Uani 1 1 d . U
C3 C 0.26435(15) 0.34172(18) 0.47251(19) 0.0380(8) Uani 1 1 d . U
C4 C 0.23267(15) 0.36167(19) 0.4049(2) 0.0395(8) Uani 1 1 d . U
C5 C 0.23590(16) 0.31827(19) 0.3509(2) 0.0429(8) Uani 1 1 d . U
C6 C 0.27059(16) 0.26630(19) 0.3640(2) 0.0439(9) Uani 1 1 d . U
C7 C 0.21254(14) 0.42804(19) 0.3911(2) 0.0398(8) Uani 1 1 d . U
C8 C 0.19356(15) 0.4631(2) 0.4397(2) 0.0449(9) Uani 1 1 d . U
H8A H 0.1802 0.4411 0.4731 0.054 Uiso 1 1 calc R U
C9 C 0.19410(16) 0.5287(2) 0.4393(2) 0.0453(9) Uani 1 1 d . U
H9A H 0.1811 0.5515 0.4726 0.054 Uiso 1 1 calc R U
C10 C 0.21360(14) 0.56304(19) 0.3903(2) 0.0413(8) Uani 1 1 d . U
C11 C 0.22411(14) 0.5279(2) 0.3349(2) 0.0419(8) Uani 1 1 d . U
H11A H 0.2314 0.5501 0.2968 0.050 Uiso 1 1 calc R U
C12 C 0.22406(14) 0.4616(2) 0.3351(2) 0.0426(8) Uani 1 1 d . U
H12A H 0.2317 0.4388 0.2977 0.051 Uiso 1 1 calc R U
C13 C 0.23376(14) 0.62960(18) 0.4029(2) 0.0387(8) Uani 1 1 d . U
C14 C 0.26028(14) 0.64992(19) 0.4730(2) 0.0386(8) Uani 1 1 d . U
H14A H 0.2546 0.6269 0.5115 0.046 Uiso 1 1 calc R U
C15 C 0.29476(15) 0.70320(18) 0.4867(2) 0.0414(8) Uani 1 1 d . U
H15A H 0.3119 0.7163 0.5346 0.050 Uiso 1 1 calc R U
C16 C 0.30498(15) 0.73784(17) 0.4326(2) 0.0402(8) Uani 1 1 d . U
C17 C 0.27307(16) 0.7221(2) 0.3618(2) 0.0469(9) Uani 1 1 d . U
H17A H 0.2755 0.7484 0.3237 0.056 Uiso 1 1 calc R U
C18 C 0.23857(16) 0.6693(2) 0.3473(2) 0.0477(9) Uani 1 1 d . U
H18A H 0.2178 0.6595 0.2993 0.057 Uiso 1 1 calc R U
C19 C 0.35458(15) 0.78070(17) 0.4486(2) 0.0395(8) Uani 1 1 d . U
C20 C 0.37988(17) 0.80641(19) 0.5166(2) 0.0453(9) Uani 1 1 d . U
H20A H 0.3591 0.8088 0.5492 0.054 Uiso 1 1 calc R U
C21 C 0.43496(17) 0.82859(18) 0.5375(2) 0.0457(9) Uani 1 1 d . U
H21A H 0.4514 0.8452 0.5841 0.055 Uiso 1 1 calc R U
C22 C 0.46609(17) 0.82665(17) 0.4906(2) 0.0430(8) Uani 1 1 d . U
C23 C 0.43854(17) 0.80947(19) 0.4199(2) 0.0455(9) Uani 1 1 d . U
H23A H 0.4573 0.8133 0.3853 0.055 Uiso 1 1 calc R U
C24 C 0.38379(17) 0.78671(18) 0.4001(2) 0.0437(9) Uani 1 1 d . U
H24A H 0.3659 0.7749 0.3518 0.052 Uiso 1 1 calc R U
C25 C 0.52884(16) 0.82826(17) 0.5165(2) 0.0418(8) Uani 1 1 d . U
C26 C 0.55709(17) 0.80640(18) 0.5853(2) 0.0436(9) Uani 1 1 d . U
H26A H 0.5379 0.8045 0.6196 0.052 Uiso 1 1 calc R U
C27 C 0.61299(17) 0.78740(18) 0.6044(2) 0.0434(9) Uani 1 1 d . U
H27A H 0.6312 0.7723 0.6513 0.052 Uiso 1 1 calc R U
C28 C 0.64268(16) 0.79027(18) 0.5555(2) 0.0413(8) Uani 1 1 d . U
C29 C 0.61636(17) 0.81978(19) 0.4896(2) 0.0478(9) Uani 1 1 d . U
H29A H 0.6369 0.8268 0.4574 0.057 Uiso 1 1 calc R U
C30 C 0.56076(18) 0.83882(19) 0.4712(2) 0.0474(9) Uani 1 1 d . U
H30A H 0.5440 0.8595 0.4268 0.057 Uiso 1 1 calc R U
C31 C 0.37387(16) 0.5469(3) 0.3696(2) 0.0549(11) Uani 1 1 d . U
C32 C 0.37672(17) 0.4824(3) 0.3537(2) 0.0590(11) Uani 1 1 d . U
C33 C 0.36987(17) 0.4362(3) 0.3967(3) 0.0673(13) Uani 1 1 d . U
C34 C 0.35898(15) 0.4523(2) 0.4625(3) 0.0601(11) Uani 1 1 d . U
C35 C 0.35613(15) 0.5173(2) 0.4802(2) 0.0518(10) Uani 1 1 d . U
C36 C 0.36393(15) 0.5649(2) 0.4324(2) 0.0479(9) Uani 1 1 d . U
C37 C 0.3942(2) 0.6156(3) 0.4803(3) 0.0712(13) Uani 1 1 d . U
C38 C 0.40809(19) 0.5978(2) 0.5566(2) 0.0549(10) Uani 1 1 d . U
C39 C 0.38202(16) 0.5363(3) 0.5536(2) 0.0547(10) Uani 1 1 d . U
C40 C 0.4331(2) 0.6501(3) 0.4664(4) 0.0775(15) Uani 1 1 d . U
C41 C 0.48587(18) 0.66629(18) 0.5192(2) 0.0492(9) Uani 1 1 d . U
C42 C 0.50075(19) 0.6463(2) 0.5901(2) 0.0513(10) Uani 1 1 d . U
C43 C 0.4590(2) 0.6102(2) 0.6093(2) 0.0522(10) Uani 1 1 d . U
C44 C 0.48601(17) 0.5602(2) 0.66001(19) 0.0444(9) Uani 1 1 d . U
C45 C 0.45982(18) 0.50116(19) 0.6557(2) 0.0443(9) Uani 1 1 d . U
C46 C 0.40780(17) 0.4891(2) 0.6023(2) 0.0448(9) Uani 1 1 d . U
C47 C 0.49643(16) 0.44566(19) 0.66715(18) 0.0418(8) Uani 1 1 d . U
C48 C 0.47009(18) 0.3936(2) 0.6216(2) 0.0467(9) Uani 1 1 d . U
C49 C 0.4997(2) 0.3551(2) 0.5908(2) 0.0607(11) Uani 1 1 d . U
C50 C 0.5580(2) 0.3657(2) 0.6050(2) 0.0605(11) Uani 1 1 d . U
C51 C 0.58515(19) 0.4148(3) 0.6498(2) 0.0615(12) Uani 1 1 d . U
C52 C 0.55335(17) 0.4565(2) 0.68121(18) 0.0467(9) Uani 1 1 d . U
C53 C 0.5767(2) 0.5181(3) 0.6819(2) 0.0676(13) Uani 1 1 d . U
C54 C 0.5448(2) 0.5667(3) 0.6730(2) 0.0641(12) Uani 1 1 d . U
C55 C 0.5548(2) 0.6234(2) 0.6254(2) 0.0581(11) Uani 1 1 d . U
C56 C 0.5941(2) 0.6197(2) 0.5914(3) 0.0677(13) Uani 1 1 d . U
C57 C 0.5804(2) 0.6410(2) 0.5192(3) 0.0639(12) Uani 1 1 d . U
C58 C 0.5258(2) 0.66394(19) 0.4820(3) 0.0588(11) Uani 1 1 d . U
C59 C 0.6112(2) 0.5968(3) 0.4884(3) 0.0721(14) Uani 1 1 d . U
C60 C 0.5896(3) 0.5794(3) 0.4224(3) 0.093(2) Uani 1 1 d . U

loop_
_atom_site_aniso_label
_atom_site_aniso_U_11
_atom_site_aniso_U_22
_atom_site_aniso_U_33
_atom_site_aniso_U_23
_atom_site_aniso_U_13
_atom_site_aniso_U_12
F1 0.0471(12) 0.0557(14) 0.0401(12) 0.0014(10) 0.0152(9) -0.0084(10)
F2 0.0510(13) 0.0597(14) 0.0404(12) -0.0087(10) 0.0233(10) -0.0048(10)
F3 0.0540(14) 0.0631(15) 0.0403(12) -0.0102(11) 0.0031(10) -0.0051(11)
F4 0.0609(14) 0.0553(14) 0.0431(13) -0.0165(11) 0.0097(10) -0.0061(11)
C1 0.0387(18) 0.044(2) 0.0455(19) -0.0035(15) 0.0151(15) -0.0147(15)
C2 0.0364(17) 0.0434(19) 0.0348(17) -0.0006(14) 0.0143(14) -0.0131(14)
C3 0.0366(17) 0.046(2) 0.0370(17) -0.0056(14) 0.0189(14) -0.0113(14)
C4 0.0347(17) 0.048(2) 0.0392(18) -0.0069(15) 0.0159(14) -0.0111(14)
C5 0.0385(18) 0.048(2) 0.0400(19) -0.0059(15) 0.0091(15) -0.0100(15)
C6 0.0434(19) 0.045(2) 0.0435(19) -0.0127(16) 0.0133(15) -0.0119(15)
C7 0.0307(17) 0.051(2) 0.0376(18) -0.0058(15) 0.0115(14) -0.0057(14)
C8 0.0351(18) 0.057(2) 0.047(2) -0.0049(17) 0.0190(16) -0.0067(16)
C9 0.0362(19) 0.054(2) 0.049(2) -0.0039(17) 0.0196(16) -0.0032(16)
C10 0.0275(16) 0.053(2) 0.0415(19) 0.0008(15) 0.0083(14) 0.0050(14)
C11 0.0301(17) 0.054(2) 0.0390(19) -0.0017(16) 0.0067(14) 0.0008(15)
C12 0.0296(17) 0.060(2) 0.0374(18) -0.0024(16) 0.0088(14) -0.0030(15)
C13 0.0305(16) 0.0439(19) 0.0421(18) 0.0049(15) 0.0120(14) 0.0096(14)
C14 0.0327(17) 0.048(2) 0.0384(18) 0.0026(15) 0.0151(14) 0.0114(14)
C15 0.0350(18) 0.045(2) 0.048(2) -0.0009(16) 0.0182(15) 0.0108(15)
C16 0.0368(17) 0.0365(18) 0.0465(19) 0.0012(15) 0.0121(15) 0.0138(14)
C17 0.043(2) 0.046(2) 0.050(2) 0.0098(17) 0.0130(16) 0.0070(16)
C18 0.0398(19) 0.051(2) 0.048(2) 0.0113(17) 0.0075(16) 0.0097(16)
C19 0.0410(18) 0.0350(18) 0.0439(19) 0.0032(14) 0.0152(15) 0.0102(14)
C20 0.048(2) 0.043(2) 0.050(2) 0.0003(16) 0.0231(17) 0.0080(16)
C21 0.048(2) 0.040(2) 0.053(2) -0.0073(17) 0.0208(17) 0.0074(16)
C22 0.053(2) 0.0313(19) 0.049(2) 0.0026(15) 0.0216(16) 0.0050(15)
C23 0.049(2) 0.042(2) 0.049(2) 0.0074(16) 0.0199(16) 0.0055(16)
C24 0.051(2) 0.039(2) 0.044(2) 0.0020(16) 0.0188(16) 0.0097(16)
C25 0.049(2) 0.0296(18) 0.050(2) 0.0004(15) 0.0199(16) -0.0032(14)
C26 0.055(2) 0.0366(19) 0.045(2) -0.0053(15) 0.0234(16) -0.0058(16)
C27 0.050(2) 0.039(2) 0.044(2) -0.0052(16) 0.0179(16) -0.0071(16)
C28 0.0448(19) 0.0347(19) 0.046(2) -0.0021(15) 0.0174(16) -0.0120(15)
C29 0.054(2) 0.042(2) 0.054(2) 0.0048(17) 0.0271(18) -0.0086(16)
C30 0.053(2) 0.041(2) 0.052(2) 0.0082(17) 0.0215(17) -0.0074(16)
C31 0.0277(18) 0.091(3) 0.040(2) 0.0134(19) 0.0035(15) 0.0157(18)
C32 0.0283(19) 0.096(3) 0.043(2) -0.017(2) -0.0029(16) 0.007(2)
C33 0.0264(19) 0.071(3) 0.091(3) -0.027(2) -0.001(2) -0.0076(18)
C34 0.0218(17) 0.070(3) 0.083(3) 0.015(2) 0.0092(18) -0.0110(17)
C35 0.0245(17) 0.088(3) 0.046(2) 0.0015(19) 0.0147(15) 0.0054(17)
C36 0.0315(18) 0.060(2) 0.050(2) 0.0072(17) 0.0093(15) 0.0148(16)
C37 0.059(3) 0.067(3) 0.090(3) 0.002(2) 0.027(2) 0.026(2)
C38 0.056(2) 0.065(3) 0.053(2) 0.0015(18) 0.0313(18) 0.0248(18)
C39 0.0322(18) 0.088(3) 0.049(2) -0.0019(19) 0.0212(16) 0.0106(18)
C40 0.071(3) 0.056(3) 0.103(4) 0.001(3) 0.025(3) 0.019(2)
C41 0.056(2) 0.0307(19) 0.060(2) -0.0072(16) 0.0177(18) 0.0033(16)
C42 0.068(2) 0.038(2) 0.055(2) -0.0153(16) 0.0294(18) -0.0008(17)
C43 0.074(2) 0.044(2) 0.052(2) -0.0127(17) 0.0401(19) 0.0055(18)
C44 0.053(2) 0.057(2) 0.0280(17) -0.0123(15) 0.0199(15) -0.0029(16)
C45 0.051(2) 0.058(2) 0.0322(18) -0.0018(15) 0.0257(16) 0.0025(16)
C46 0.0413(19) 0.064(2) 0.0400(19) -0.0055(17) 0.0290(15) -0.0041(16)
C47 0.051(2) 0.053(2) 0.0246(16) 0.0088(15) 0.0170(14) 0.0013(15)
C48 0.060(2) 0.048(2) 0.0348(19) 0.0122(16) 0.0186(17) -0.0089(17)
C49 0.098(3) 0.038(2) 0.051(2) 0.0150(18) 0.030(2) 0.001(2)
C50 0.084(3) 0.054(2) 0.048(2) 0.0235(19) 0.028(2) 0.031(2)
C51 0.054(2) 0.088(3) 0.040(2) 0.027(2) 0.0116(18) 0.020(2)
C52 0.053(2) 0.066(2) 0.0188(16) 0.0055(15) 0.0080(14) -0.0014(17)
C53 0.079(3) 0.082(3) 0.035(2) -0.005(2) 0.008(2) -0.010(2)
C54 0.062(2) 0.091(3) 0.040(2) -0.024(2) 0.0184(18) -0.007(2)
C55 0.069(3) 0.041(2) 0.054(2) -0.0182(18) 0.0051(19) -0.0091(18)
C56 0.059(3) 0.049(3) 0.087(3) -0.023(2) 0.011(2) -0.017(2)
C57 0.068(3) 0.038(2) 0.101(3) -0.019(2) 0.050(2) -0.0272(19)
C58 0.093(3) 0.030(2) 0.062(3) -0.0023(18) 0.036(2) -0.0126(19)
C59 0.065(3) 0.070(3) 0.090(3) -0.007(3) 0.037(3) -0.021(2)
C60 0.096(4) 0.125(5) 0.081(3) -0.013(3) 0.061(3) -0.075(4)

loop_
_atom_type_symbol
_atom_type_description
_atom_type_scat_dispersion_real
_atom_type_scat_dispersion_imag
_atom_type_scat_source
C C 0.0181 0.0091 'International Tables Vol C Tables 4.2.6.8 and 6.1.1.4'
H H 0.0000 0.0000 'International Tables Vol C Tables 4.2.6.8 and 6.1.1.4'
F F 0.0727 0.0534 'International Tables Vol C Tables 4.2.6.8 and 6.1.1.4'
O O 0.0492 0.0322 'International Tables Vol C Tables 4.2.6.8 and 6.1.1.4'

loop_
_geom_angle_atom_site_label_1
_geom_angle_atom_site_label_2
_geom_angle_atom_site_label_3
_geom_angle
_geom_angle_site_symmetry_1
_geom_angle_site_symmetry_3
C2 C1 C6 113.1(4) . .
C2 C1 C28 122.5(3) . 5_666
C6 C1 C28 122.9(4) . 5_666
F1 C2 C3 116.7(3) . .
F1 C2 C1 119.5(3) . .
C3 C2 C1 123.5(3) . .
F2 C3 C2 115.7(3) . .
F2 C3 C4 119.9(3) . .
C2 C3 C4 124.2(3) . .
C3 C4 C5 112.3(4) . .
C3 C4 C7 121.4(3) . .
C5 C4 C7 124.1(3) . .
F3 C5 C6 117.4(3) . .
F3 C5 C4 119.2(4) . .
C6 C5 C4 123.4(4) . .
F4 C6 C5 117.8(3) . .
F4 C6 C1 119.4(4) . .
C5 C6 C1 122.8(4) . .
C8 C7 C12 118.2(4) . .
C8 C7 C4 122.5(4) . .
C12 C7 C4 117.9(3) . .
C9 C8 C7 120.8(4) . .
C9 C8 H8A 119.6 . .
C7 C8 H8A 119.6 . .
C8 C9 C10 121.2(4) . .
C8 C9 H9A 119.4 . .
C10 C9 H9A 119.4 . .
C11 C10 C9 117.3(4) . .
C11 C10 C13 118.9(3) . .
C9 C10 C13 122.6(4) . .
C12 C11 C10 121.2(4) . .
C12 C11 H11A 119.4 . .
C10 C11 H11A 119.4 . .
C11 C12 C7 119.9(4) . .
C11 C12 H12A 120.1 . .
C7 C12 H12A 120.1 . .
C14 C13 C18 117.4(4) . .
C14 C13 C10 118.9(3) . .
C18 C13 C10 122.2(4) . .
C15 C14 C13 120.7(4) . .
C15 C14 H14A 119.7 . .
C13 C14 H14A 119.7 . .
C16 C15 C14 122.0(4) . .
C16 C15 H15A 119.0 . .
C14 C15 H15A 119.0 . .
C15 C16 C17 117.2(4) . .
C15 C16 C19 120.1(3) . .
C17 C16 C19 121.7(4) . .
C18 C17 C16 121.0(4) . .
C18 C17 H17A 119.5 . .
C16 C17 H17A 119.5 . .
C17 C18 C13 120.8(4) . .
C17 C18 H18A 119.6 . .
C13 C18 H18A 119.6 . .
C24 C19 C20 116.8(4) . .
C24 C19 C16 120.0(4) . .
C20 C19 C16 122.1(3) . .
C21 C20 C19 121.3(4) . .
C21 C20 H20A 119.4 . .
C19 C20 H20A 119.4 . .
C22 C21 C20 120.6(4) . .
C22 C21 H21A 119.7 . .
C20 C21 H21A 119.7 . .
C21 C22 C23 118.0(4) . .
C21 C22 C25 121.7(4) . .
C23 C22 C25 118.9(4) . .
C24 C23 C22 120.3(4) . .
C24 C23 H23A 119.9 . .
C22 C23 H23A 119.9 . .
C19 C24 C23 121.9(4) . .
C19 C24 H24A 119.0 . .
C23 C24 H24A 119.0 . .
C30 C25 C26 117.3(4) . .
C30 C25 C22 122.8(4) . .
C26 C25 C22 118.8(3) . .
C27 C26 C25 121.0(4) . .
C27 C26 H26A 119.5 . .
C25 C26 H26A 119.5 . .
C26 C27 C28 120.9(4) . .
C26 C27 H27A 119.5 . .
C28 C27 H27A 119.5 . .
C27 C28 C29 117.6(4) . .
C27 C28 C1 118.5(4) . 5_666
C29 C28 C1 122.1(4) . 5_666
C30 C29 C28 120.7(4) . .
C30 C29 H29A 119.6 . .
C28 C29 H29A 119.6 . .
C29 C30 C25 121.4(4) . .
C29 C30 H30A 119.3 . .
C25 C30 H30A 119.3 . .
C32 C31 C36 120.0(4) . .
C32 C31 C51 112.6(4) . 5_666
C36 C31 C51 115.4(5) . 5_666
C33 C32 C31 122.2(4) . .
C33 C32 C53 123.6(5) . 5_666
C31 C32 C53 102.2(4) . 5_666
C32 C33 C34 120.1(5) . .
C32 C33 C56 119.2(5) . 5_666
C34 C33 C56 109.0(5) . 5_666
C35 C34 C59 124.9(5) . 5_666
C35 C34 C33 119.0(4) . .
C59 C34 C33 103.5(5) 5_666 .
C34 C35 C36 118.6(4) . .
C34 C35 C39 118.2(4) . .
C36 C35 C39 111.1(4) . .
C31 C36 C35 120.1(4) . .
C31 C36 C37 124.7(4) . .
C35 C36 C37 103.2(4) . .
C40 C37 C36 122.1(5) . .
C40 C37 C38 113.6(5) . .
C36 C37 C38 112.5(5) . .
C43 C38 C39 119.8(4) . .
C43 C38 C37 125.3(4) . .
C39 C38 C37 103.0(4) . .
C46 C39 C38 120.1(4) . .
C46 C39 C35 117.6(4) . .
C38 C39 C35 110.0(4) . .
C37 C40 C41 123.5(6) . .
C37 C40 C50 114.2(5) . 5_666
C41 C40 C50 110.3(5) . 5_666
C42 C41 C58 120.1(4) . .
C42 C41 C40 123.2(5) . .
C58 C41 C40 104.8(5) . .
C41 C42 C55 120.8(4) . .
C41 C42 C43 115.9(4) . .
C55 C42 C43 111.2(4) . .
C38 C43 C42 118.3(4) . .
C38 C43 C44 119.7(4) . .
C42 C43 C44 109.8(4) . .
C45 C44 C54 122.7(4) . .
C45 C44 C43 119.2(4) . .
C54 C44 C43 106.6(4) . .
C44 C45 C46 120.7(4) . .
C44 C45 C47 115.9(4) . .
C46 C45 C47 111.2(4) . .
C39 C46 C45 120.5(4) . .
C39 C46 C60 120.4(4) . 5_666
C45 C46 C60 106.5(4) . 5_666
C52 C47 C48 119.4(4) . .
C52 C47 C45 117.5(4) . .
C48 C47 C45 111.4(4) . .
C49 C48 C47 121.3(4) . .
C49 C48 C60 121.5(4) . 5_666
C47 C48 C60 104.0(4) . 5_666
C48 C49 C50 119.7(4) . .
C48 C49 C58 118.6(5) . 5_666
C50 C49 C58 110.3(4) . 5_666
C51 C50 C49 120.7(4) . .
C51 C50 C40 124.1(5) . 5_666
C49 C50 C40 103.1(4) . 5_666
C50 C51 C31 119.3(4) . 5_666
C50 C51 C52 119.5(4) . .
C31 C51 C52 108.4(5) 5_666 .
C47 C52 C53 123.3(4) . .
C47 C52 C51 119.3(4) . .
C53 C52 C51 105.6(4) . .
C54 C53 C52 119.1(5) . .
C54 C53 C32 118.6(5) . 5_666
C52 C53 C32 111.1(5) . 5_666
C53 C54 C44 121.3(5) . .
C53 C54 C55 118.0(5) . .
C44 C54 C55 108.4(4) . .
C56 C55 C42 120.9(5) . .
C56 C55 C54 121.9(4) . .
C42 C55 C54 104.0(4) . .
C55 C56 C57 119.5(5) . .
C55 C56 C33 118.5(5) . 5_666
C57 C56 C33 110.7(5) . 5_666
C58 C57 C56 120.6(4) . .
C58 C57 C59 123.5(5) . .
C56 C57 C59 103.2(5) . .
C41 C58 C57 118.0(4) . .
C41 C58 C49 111.4(5) . 5_666
C57 C58 C49 118.5(4) . 5_666
C60 C59 C34 116.0(6) . 5_666
C60 C59 C57 119.4(6) . .
C34 C59 C57 113.5(5) 5_666 .
C59 C60 C46 122.7(6) . 5_666
C59 C60 C48 118.3(6) . 5_666
C46 C60 C48 106.8(4) 5_666 5_666

loop_
_geom_bond_atom_site_label_1
_geom_bond_atom_site_label_2
_geom_bond_distance
_geom_bond_site_symmetry_2
F1 C2 1.350(4) .
F2 C3 1.348(4) .
F3 C5 1.345(4) .
F4 C6 1.337(4) .
C1 C2 1.385(5) .
C1 C6 1.417(6) .
C1 C28 1.483(6) 5_666
C2 C3 1.375(6) .
C3 C4 1.388(5) .
C4 C5 1.423(5) .
C4 C7 1.474(6) .
C5 C6 1.367(6) .
C7 C8 1.406(5) .
C7 C12 1.417(5) .
C8 C9 1.374(6) .
C8 H8A 0.9500 .
C9 C10 1.412(6) .
C9 H9A 0.9500 .
C10 C11 1.412(6) .
C10 C13 1.476(6) .
C11 C12 1.387(6) .
C11 H11A 0.9500 .
C12 H12A 0.9500 .
C13 C14 1.401(5) .
C13 C18 1.413(6) .
C14 C15 1.385(6) .
C14 H14A 0.9500 .
C15 C16 1.381(6) .
C15 H15A 0.9500 .
C16 C17 1.416(6) .
C16 C19 1.486(5) .
C17 C18 1.378(6) .
C17 H17A 0.9500 .
C18 H18A 0.9500 .
C19 C24 1.387(6) .
C19 C20 1.401(6) .
C20 C21 1.393(6) .
C20 H20A 0.9500 .
C21 C22 1.390(6) .
C21 H21A 0.9500 .
C22 C23 1.397(6) .
C22 C25 1.497(6) .
C23 C24 1.391(6) .
C23 H23A 0.9500 .
C24 H24A 0.9500 .
C25 C30 1.397(6) .
C25 C26 1.398(6) .
C26 C27 1.393(6) .
C26 H26A 0.9500 .
C27 C28 1.397(6) .
C27 H27A 0.9500 .
C28 C29 1.403(6) .
C28 C1 1.483(6) 5_666
C29 C30 1.386(6) .
C29 H29A 0.9500 .
C30 H30A 0.9500 .
C31 C32 1.392(7) .
C31 C36 1.394(6) .
C31 C51 1.449(7) 5_666
C32 C33 1.334(8) .
C32 C53 1.545(8) 5_666
C33 C34 1.452(8) .
C33 C56 1.453(7) 5_666
C34 C35 1.412(7) .
C34 C59 1.450(8) 5_666
C35 C36 1.431(6) .
C35 C39 1.446(6) .
C36 C37 1.466(7) .
C37 C40 1.311(8) .
C37 C38 1.485(7) .
C38 C43 1.397(7) .
C38 C39 1.437(7) .
C39 C46 1.389(7) .
C40 C41 1.446(7) .
C40 C50 1.535(8) 5_666
C41 C42 1.396(6) .
C41 C58 1.420(7) .
C42 C55 1.402(7) .
C42 C43 1.438(6) .
C43 C44 1.460(6) .
C44 C45 1.390(6) .
C44 C54 1.425(6) .
C45 C46 1.420(6) .
C45 C47 1.454(6) .
C46 C60 1.521(8) 5_666
C47 C52 1.387(6) .
C47 C48 1.436(6) .
C48 C49 1.363(7) .
C48 C60 1.583(9) 5_666
C49 C50 1.419(7) .
C49 C58 1.436(7) 5_666
C50 C51 1.387(8) .
C50 C40 1.535(8) 5_666
C51 C31 1.449(7) 5_666
C51 C52 1.450(7) .
C52 C53 1.415(7) .
C53 C54 1.272(8) .
C53 C32 1.545(8) 5_666
C54 C55 1.583(8) .
C55 C56 1.360(8) .
C56 C57 1.431(8) .
C56 C33 1.453(7) 5_666
C57 C58 1.421(8) .
C57 C59 1.457(7) .
C58 C49 1.436(7) 5_666
C59 C60 1.298(8) .
C59 C34 1.450(8) 5_666
C60 C46 1.521(8) 5_666
C60 C48 1.583(9) 5_666

loop_
_geom_torsion_atom_site_label_1
_geom_torsion_atom_site_label_2
_geom_torsion_atom_site_label_3
_geom_torsion_atom_site_label_4
_geom_torsion
_geom_torsion_site_symmetry_1
_geom_torsion_site_symmetry_4
C6 C1 C2 F1 179.0(3) . .
C28 C1 C2 F1 -14.3(5) 5_666 .
C6 C1 C2 C3 -7.3(5) . .
C28 C1 C2 C3 159.3(3) 5_666 .
F1 C2 C3 F2 -0.2(4) . .
C1 C2 C3 F2 -174.0(3) . .
F1 C2 C3 C4 174.3(3) . .
C1 C2 C3 C4 0.4(6) . .
F2 C3 C4 C5 -179.5(3) . .
C2 C3 C4 C5 6.3(5) . .
F2 C3 C4 C7 16.8(5) . .
C2 C3 C4 C7 -157.5(3) . .
C3 C4 C5 F3 176.6(3) . .
C7 C4 C5 F3 -20.2(5) . .
C3 C4 C5 C6 -6.0(5) . .
C7 C4 C5 C6 157.3(4) . .
F3 C5 C6 F4 -1.4(5) . .
C4 C5 C6 F4 -178.9(3) . .
F3 C5 C6 C1 176.6(3) . .
C4 C5 C6 C1 -0.9(6) . .
C2 C1 C6 F4 -174.6(3) . .
C28 C1 C6 F4 18.8(5) 5_666 .
C2 C1 C6 C5 7.5(5) . .
C28 C1 C6 C5 -159.1(4) 5_666 .
C3 C4 C7 C8 -38.3(5) . .
C5 C4 C7 C8 159.9(4) . .
C3 C4 C7 C12 127.8(4) . .
C5 C4 C7 C12 -34.0(5) . .
C12 C7 C8 C9 -9.5(5) . .
C4 C7 C8 C9 156.6(3) . .
C7 C8 C9 C10 0.1(5) . .
C8 C9 C10 C11 9.7(5) . .
C8 C9 C10 C13 -157.7(3) . .
C9 C10 C11 C12 -10.1(5) . .
C13 C10 C11 C12 157.8(3) . .
C10 C11 C12 C7 0.9(5) . .
C8 C7 C12 C11 9.0(5) . .
C4 C7 C12 C11 -157.7(3) . .
C11 C10 C13 C14 -135.3(4) . .
C9 C10 C13 C14 31.9(5) . .
C11 C10 C13 C18 30.5(5) . .
C9 C10 C13 C18 -162.2(4) . .
C18 C13 C14 C15 -6.9(5) . .
C10 C13 C14 C15 159.7(3) . .
C13 C14 C15 C16 -0.8(5) . .
C14 C15 C16 C17 8.2(5) . .
C14 C15 C16 C19 -160.7(3) . .
C15 C16 C17 C18 -8.0(5) . .
C19 C16 C17 C18 160.6(4) . .
C16 C17 C18 C13 0.5(6) . .
C14 C13 C18 C17 6.9(5) . .
C10 C13 C18 C17 -159.1(4) . .
C15 C16 C19 C24 143.4(4) . .
C17 C16 C19 C24 -24.9(5) . .
C15 C16 C19 C20 -24.2(5) . .
C17 C16 C19 C20 167.4(4) . .
C24 C19 C20 C21 -8.9(5) . .
C16 C19 C20 C21 159.1(4) . .
C19 C20 C21 C22 1.0(6) . .
C20 C21 C22 C23 7.8(6) . .
C20 C21 C22 C25 -158.7(4) . .
C21 C22 C23 C24 -8.6(6) . .
C25 C22 C23 C24 158.3(3) . .
C20 C19 C24 C23 8.2(5) . .
C16 C19 C24 C23 -160.1(3) . .
C22 C23 C24 C19 0.5(6) . .
C21 C22 C25 C30 -167.2(4) . .
C23 C22 C25 C30 26.4(5) . .
C21 C22 C25 C26 25.5(5) . .
C23 C22 C25 C26 -141.0(4) . .
C30 C25 C26 C27 -8.9(5) . .
C22 C25 C26 C27 159.2(3) . .
C25 C26 C27 C28 0.7(6) . .
C26 C27 C28 C29 7.3(5) . .
C26 C27 C28 C1 -157.4(3) . 5_666
C27 C28 C29 C30 -7.0(6) . .
C1 C28 C29 C30 157.1(4) 5_666 .
C28 C29 C30 C25 -1.3(6) . .
C26 C25 C30 C29 9.2(6) . .
C22 C25 C30 C29 -158.3(4) . .
C36 C31 C32 C33 0.4(6) . .
C51 C31 C32 C33 141.3(4) 5_666 .
C36 C31 C32 C53 -143.2(4) . 5_666
C51 C31 C32 C53 -2.3(4) 5_666 5_666
C31 C32 C33 C34 0.1(6) . .
C53 C32 C33 C34 135.9(4) 5_666 .
C31 C32 C33 C56 -139.1(4) . 5_666
C53 C32 C33 C56 -3.2(7) 5_666 5_666
C32 C33 C34 C35 -0.4(6) . .
C56 C33 C34 C35 142.5(4) 5_666 .
C32 C33 C34 C59 -144.0(4) . 5_666
C56 C33 C34 C59 -1.2(5) 5_666 5_666
C59 C34 C35 C36 135.6(5) 5_666 .
C33 C34 C35 C36 0.2(5) . .
C59 C34 C35 C39 -3.7(6) 5_666 .
C33 C34 C35 C39 -139.0(4) . .
C32 C31 C36 C35 -0.6(5) . .
C51 C31 C36 C35 -140.5(4) 5_666 .
C32 C31 C36 C37 135.7(4) . .
C51 C31 C36 C37 -4.2(6) 5_666 .
C34 C35 C36 C31 0.3(5) . .
C39 C35 C36 C31 142.2(4) . .
C34 C35 C36 C37 -144.1(4) . .
C39 C35 C36 C37 -2.1(4) . .
C31 C36 C37 C40 1.9(7) . .
C35 C36 C37 C40 144.1(5) . .
C31 C36 C37 C38 -138.5(4) . .
C35 C36 C37 C38 3.6(5) . .
C40 C37 C38 C43 -5.6(7) . .
C36 C37 C38 C43 138.3(4) . .
C40 C37 C38 C39 -147.6(4) . .
C36 C37 C38 C39 -3.7(5) . .
C43 C38 C39 C46 -1.0(6) . .
C37 C38 C39 C46 143.6(4) . .
C43 C38 C39 C35 -142.4(4) . .
C37 C38 C39 C35 2.2(4) . .
C34 C35 C39 C46 -0.5(5) . .
C36 C35 C39 C46 -142.6(4) . .
C34 C35 C39 C38 142.0(4) . .
C36 C35 C39 C38 -0.1(5) . .
C36 C37 C40 C41 -136.7(5) . .
C38 C37 C40 C41 3.3(7) . .
C36 C37 C40 C50 2.3(7) . 5_666
C38 C37 C40 C50 142.3(4) . 5_666
C37 C40 C41 C42 0.5(8) . .
C50 C40 C41 C42 -139.8(4) 5_666 .
C37 C40 C41 C58 143.0(5) . .
C50 C40 C41 C58 2.7(5) 5_666 .
C58 C41 C42 C55 -0.4(6) . .
C40 C41 C42 C55 136.7(5) . .
C58 C41 C42 C43 -139.7(4) . .
C40 C41 C42 C43 -2.6(6) . .
C39 C38 C43 C42 140.0(4) . .
C37 C38 C43 C42 3.8(6) . .
C39 C38 C43 C44 1.3(6) . .
C37 C38 C43 C44 -134.9(4) . .
C41 C42 C43 C38 0.4(5) . .
C55 C42 C43 C38 -142.6(4) . .
C41 C42 C43 C44 142.9(4) . .
C55 C42 C43 C44 -0.2(5) . .
C38 C43 C44 C45 -1.2(5) . .
C42 C43 C44 C45 -143.0(4) . .
C38 C43 C44 C54 143.1(4) . .
C42 C43 C44 C54 1.3(4) . .
C54 C44 C45 C46 -137.6(4) . .
C43 C44 C45 C46 0.7(5) . .
C54 C44 C45 C47 1.6(5) . .
C43 C44 C45 C47 139.9(4) . .
C38 C39 C46 C45 0.5(6) . .
C35 C39 C46 C45 139.1(4) . .
C38 C39 C46 C60 -136.1(4) . 5_666
C35 C39 C46 C60 2.5(5) . 5_666
C44 C45 C46 C39 -0.3(5) . .
C47 C45 C46 C39 -141.2(4) . .
C44 C45 C46 C60 141.5(4) . 5_666
C47 C45 C46 C60 0.6(4) . 5_666
C44 C45 C47 C52 0.0(5) . .
C46 C45 C47 C52 142.9(3) . .
C44 C45 C47 C48 -143.1(3) . .
C46 C45 C47 C48 -0.2(4) . .
C52 C47 C48 C49 -1.1(5) . .
C45 C47 C48 C49 141.2(4) . .
C52 C47 C48 C60 -142.6(4) . 5_666
C45 C47 C48 C60 -0.3(4) . 5_666
C47 C48 C49 C50 1.3(6) . .
C60 C48 C49 C50 136.2(4) 5_666 .
C47 C48 C49 C58 -138.6(4) . 5_666
C60 C48 C49 C58 -3.7(6) 5_666 5_666
C48 C49 C50 C51 -0.1(6) . .
C58 C49 C50 C51 142.8(4) 5_666 .
C48 C49 C50 C40 -144.0(4) . 5_666
C58 C49 C50 C40 -1.1(5) 5_666 5_666
C49 C50 C51 C31 -138.3(4) . 5_666
C40 C50 C51 C31 -2.1(6) 5_666 5_666
C49 C50 C51 C52 -1.2(6) . .
C40 C50 C51 C52 135.0(5) 5_666 .
C48 C47 C52 C53 137.3(4) . .
C45 C47 C52 C53 -2.7(5) . .
C48 C47 C52 C51 -0.2(5) . .
C45 C47 C52 C51 -140.3(4) . .
C50 C51 C52 C47 1.3(6) . .
C31 C51 C52 C47 142.6(4) 5_666 .
C50 C51 C52 C53 -142.8(4) . .
C31 C51 C52 C53 -1.5(4) 5_666 .
C47 C52 C53 C54 4.0(7) . .
C51 C52 C53 C54 146.3(4) . .
C47 C52 C53 C32 -139.4(4) . 5_666
C51 C52 C53 C32 3.0(5) . 5_666
C52 C53 C54 C44 -2.2(7) . .
C32 C53 C54 C44 138.4(4) 5_666 .
C52 C53 C54 C55 -140.1(4) . .
C32 C53 C54 C55 0.5(6) 5_666 .
C45 C44 C54 C53 -0.5(6) . .
C43 C44 C54 C53 -143.1(5) . .
C45 C44 C54 C55 140.9(4) . .
C43 C44 C54 C55 -1.8(4) . .
C41 C42 C55 C56 -0.3(6) . .
C43 C42 C55 C56 140.7(4) . .
C41 C42 C55 C54 -141.9(4) . .
C43 C42 C55 C54 -0.9(4) . .
C53 C54 C55 C56 3.4(7) . .
C44 C54 C55 C56 -139.5(4) . .
C53 C54 C55 C42 144.6(4) . .
C44 C54 C55 C42 1.7(5) . .
C42 C55 C56 C57 1.4(6) . .
C54 C55 C56 C57 136.2(4) . .
C42 C55 C56 C33 -138.9(5) . 5_666
C54 C55 C56 C33 -4.1(6) . 5_666
C55 C56 C57 C58 -2.0(6) . .
C33 C56 C57 C58 141.2(4) 5_666 .
C55 C56 C57 C59 -145.0(4) . .
C33 C56 C57 C59 -1.9(5) 5_666 .
C42 C41 C58 C57 -0.1(6) . .
C40 C41 C58 C57 -144.0(4) . .
C42 C41 C58 C49 142.0(4) . 5_666
C40 C41 C58 C49 -1.9(5) . 5_666
C56 C57 C58 C41 1.3(6) . .
C59 C57 C58 C41 136.7(5) . .
C56 C57 C58 C49 -138.1(4) . 5_666
C59 C57 C58 C49 -2.7(7) . 5_666
C58 C57 C59 C60 3.6(7) . .
C56 C57 C59 C60 145.3(5) . .
C58 C57 C59 C34 -138.9(5) . 5_666
C56 C57 C59 C34 2.7(5) . 5_666
C34 C59 C60 C46 3.3(7) 5_666 5_666
C57 C59 C60 C46 -138.4(5) . 5_666
C34 C59 C60 C48 140.8(5) 5_666 5_666
C57 C59 C60 C48 -0.8(7) . 5_666

loop_
_platon_squeeze_void_nr
_platon_squeeze_void_average_x
_platon_squeeze_void_average_y
_platon_squeeze_void_average_z
_platon_squeeze_void_volume
_platon_squeeze_void_count_electrons
_platon_squeeze_void_content
1 0.000 0.000 0.000 24 0 ' '
2 0.420 0.001 -0.005 3955 1224 ' '
3 0.500 0.500 0.000 24 0 ' '
4 0.000 0.000 0.500 24 0 ' '
5 0.500 0.500 0.500 24 0 ' '
